data_8103493
loop_
_publ_author_name
'Petry, K.'
'Jung, W.'
'Kluenter, W.'

_publ_section_title
;
 Zn3 Pt9 B4, Ga2.7 Ir9 B5 und Ga3 Pt9 B4, Zink und Gallium-
 Uebergangsmetallboride mit neuen Kristallstrukturen
;
_journal_name_full 'Zeitschrift fuer Kristallographie (149,1979-)'
_journal_page_first 151
_journal_page_last 156
_journal_volume 209
_journal_year 1994
_chemical_formula_sum 'B4 Ga3 Pt9'
_chemical_name_systematic 'Ga3 Pt9 B4'
_space_group_IT_number 190
_symmetry_space_group_name_Hall 'P -6c -2c'
_symmetry_space_group_name_H-M 'P -6 2 c'
_cell_angle_alpha 90
_cell_angle_beta 90
_cell_angle_gamma 120
_cell_formula_units_Z 2
_cell_length_a 8.7503
_cell_length_b 8.7503
_cell_length_c 6.3742
_cell_volume 422.671
_citation_journal_id_ASTM ZEKRDZ
_cod_data_source_file boron4-x_75.cif
_cod_data_source_block B4Ga3Pt9
_cod_original_cell_volume 422.6708
_cod_database_code 8103493

loop_
_symmetry_equiv_pos_as_xyz
x,y,z
-x+y,-x,-z+1/2
-y,x-y,z
x,y,-z+1/2
-x+y,-x,z
-y,x-y,-z+1/2
y,x,z+1/2
x-y,-y,-z
-x,-x+y,z+1/2
y,x,-z
x-y,-y,z+1/2
-x,-x+y,-z

loop_
_atom_site_label
_atom_site_type_symbol
_atom_site_fract_x
_atom_site_fract_y
_atom_site_fract_z
_atom_site_occupancy
_atom_site_U_iso_or_equiv
Ga1 Ga 0.4434 0.957 0.25 1 0.0
B1 B 0.826 0 0 1 0.0
B2 B 0.6667 0.3333 0.25 1 0.0
Pt1 Pt 0.1778 0.9929 0.25 1 0.0
Pt2 Pt 0.4585 0.27117 0.0167 1 0.0
